data_7047989
loop_
_publ_author_name
'Langer, Philipp'
'Yang, Lixu'
'Pfeiffer, Constance R.'
'Lewis, William'
'Champness, Neil R.'

_publ_section_title
;
 Restricting shuttling in bis(imidazolium)&#x2026;pillar[5]arene rotaxanes
 using metal coordination.
;
_journal_issue 1
_journal_name_full 'Dalton transactions (Cambridge, England : 2003)'
_journal_page_first 58
_journal_page_last 64
_journal_paper_doi 10.1039/c8dt04096f
_journal_volume 48
_journal_year 2018
_chemical_absolute_configuration ad
_chemical_formula_moiety 'C45 H50 O10, C33 H45 N4, I'
_chemical_formula_sum 'C81 H98 Cl3 I2 N4 O10'
_chemical_formula_weight 1647.78
_space_group_crystal_system monoclinic
_space_group_IT_number 4
_space_group_name_Hall 'P 2yb'
_space_group_name_H-M_alt 'P 1 21 1'
_symmetry_space_group_name_Hall 'P 2yb'
_symmetry_space_group_name_H-M 'P 1 21 1'
_atom_sites_solution_hydrogens geom
_atom_sites_solution_primary dual
_atom_sites_solution_secondary difmap
_audit_creation_date 2017-01-23
_audit_creation_method
;
Olex2 1.2
(compiled 2016.11.07 svn.r3352 for OlexSys, GUI svn.r5261)
;
_audit_update_record
;
2017-05-31 deposited with the CCDC.
2018-10-31 downloaded from the CCDC.
;
_cell_angle_alpha 90
_cell_angle_beta 107.067(3)
_cell_angle_gamma 90
_cell_formula_units_Z 2
_cell_length_a 16.3045(5)
_cell_length_b 12.8881(3)
_cell_length_c 20.4913(5)
_cell_measurement_reflns_used 28483
_cell_measurement_temperature 120(2)
_cell_measurement_theta_max 76.5120
_cell_measurement_theta_min 4.0700
_cell_volume 4116.3(2)
_computing_cell_refinement 'CrysAlisPro 1.171.38.43 (Rigaku OD, 2015)'
_computing_data_collection 'CrysAlisPro 1.171.38.43 (Rigaku OD, 2015)'
_computing_data_reduction 'CrysAlisPro 1.171.38.43 (Rigaku OD, 2015)'
_computing_molecular_graphics 'Olex2 (Dolomanov et al., 2009)'
_computing_publication_material 'Olex2 (Dolomanov et al., 2009)'
_computing_structure_refinement 'ShelXL (Sheldrick, 2015)'
_computing_structure_solution 'ShelXT (Sheldrick, 2015)'
_diffrn_ambient_environment N~2~
_diffrn_ambient_temperature 120(2)
_diffrn_crystal_treatment 'flash frozen in gaseous N2'
_diffrn_detector 'Hybrid Pixel Array Detector'
_diffrn_detector_type 'PILATUS3 R 200K Hybrid Pixel Array Detector'
_diffrn_measured_fraction_theta_full 0.999
_diffrn_measured_fraction_theta_max 0.999
_diffrn_measurement_details
;
List of Runs (angles in degrees, time in seconds):

  # Type    Start    End  Width  t~exp~   \w     \q     \k     \f   Frames
#--------------------------------------------------------------------------
  1  \w    -33.00  33.00   1.00   10.00    --    0.00 -82.00-180.00   66
  2  \w    -46.00  31.00   1.00   10.00    --    0.00 -77.00  90.00   77
  3  \w    -33.00  33.00   1.00   10.00    --    0.00 -82.00  30.00   66
  4  \w    -33.00  33.00   1.00   10.00    --    0.00 -82.00 -90.00   66
  5  \w     12.00  77.00   1.00   40.00    --  101.10 -45.00 -30.00   65
  6  \w     12.00 134.00   1.00   40.00    --  101.10 -82.00   0.00  122
  7  \w     12.00  69.00   1.00   40.00    --  101.10 -30.00 150.00   57
  8  \w     12.00 132.00   1.00   40.00    --  101.10 -77.00-120.00  120
  9  \w     88.00 190.00   1.00   40.00    --  101.10  82.00  30.00  102
 10  \w     77.00 190.00   1.00   40.00    --  101.10  30.00   0.00  113
 11  \w     12.00 132.00   1.00   40.00    --  101.10 -77.00 -90.00  120
 12  \w     12.00  69.00   1.00   40.00    --  101.10 -30.00 120.00   57
 13  \w     12.00  69.00   1.00   40.00    --  101.10 -30.00  90.00   57
 14  \w     12.00  69.00   1.00   40.00    --  101.10 -30.00  30.00   57
 15  \w     12.00  69.00   1.00   40.00    --  101.10 -30.00   0.00   57
 16  \w     12.00 132.00   1.00   40.00    --  101.10 -77.00 -60.00  120
 17  \w     12.00  69.00   1.00   40.00    --  101.10 -30.00 -90.00   57
 18  \w    -23.00  89.00   1.00   10.00    --    0.00  38.00  30.00  112
 19  \w    -46.00  31.00   1.00   10.00    --    0.00 -77.00-120.00   77
 20  \w    -23.00  89.00   1.00   10.00    --    0.00  38.00-150.00  112
 21  \w     12.00 134.00   1.00   40.00    --  101.10 -82.00 120.00  122
 22  \w     64.00 190.00   1.00   40.00    --  101.10  15.00 -90.00  126
 23  \w     77.00 190.00   1.00   40.00    --  101.10  30.00  60.00  113
 24  \w     78.00 103.00   1.00   40.00    --  101.10  45.00-180.00   25
 25  \w     64.00 190.00   1.00   40.00    --  101.10  15.00 150.00  126
;
_diffrn_measurement_device '\k-geometry diffractometer'
_diffrn_measurement_device_type 'XtalLAB PRO MM007, PILATUS3 R 200K'
_diffrn_measurement_method '\w scans'
_diffrn_measurement_specimen_support 'MiTeGen micromount'
_diffrn_orient_matrix_type 'CrysAlisPro convention (1999,Acta A55,543-557)'
_diffrn_orient_matrix_UB_11 0.0151795000
_diffrn_orient_matrix_UB_12 -0.1061666000
_diffrn_orient_matrix_UB_13 0.0360988000
_diffrn_orient_matrix_UB_21 0.0974952000
_diffrn_orient_matrix_UB_22 0.0192507000
_diffrn_orient_matrix_UB_23 0.0212786000
_diffrn_orient_matrix_UB_31 -0.0051369000
_diffrn_orient_matrix_UB_32 0.0515089000
_diffrn_orient_matrix_UB_33 0.0665621000
_diffrn_radiation_collimation 'VariMax VHF mirror optic'
_diffrn_radiation_monochromator mirror
_diffrn_radiation_probe x-ray
_diffrn_radiation_type CuK\a
_diffrn_radiation_wavelength 1.54184
_diffrn_radiation_wavelength_determination fundamental
_diffrn_reflns_av_R_equivalents 0.3012
_diffrn_reflns_av_unetI/netI 0.1382
_diffrn_reflns_Laue_measured_fraction_full 0.999
_diffrn_reflns_Laue_measured_fraction_max 0.999
_diffrn_reflns_limit_h_max 19
_diffrn_reflns_limit_h_min -19
_diffrn_reflns_limit_k_max 15
_diffrn_reflns_limit_k_min -15
_diffrn_reflns_limit_l_max 24
_diffrn_reflns_limit_l_min -21
_diffrn_reflns_number 55391
_diffrn_reflns_point_group_measured_fraction_full 0.999
_diffrn_reflns_point_group_measured_fraction_max 0.999
_diffrn_reflns_theta_full 66.589
_diffrn_reflns_theta_max 66.589
_diffrn_reflns_theta_min 4.106
_diffrn_source 'rotating anode'
_diffrn_source_current 30
_diffrn_source_power 1.2
_diffrn_source_target Cu
_diffrn_source_type 'MicroMax 007 HF'
_diffrn_source_voltage 40
_exptl_absorpt_coefficient_mu 7.346
_exptl_absorpt_correction_T_max 0.646
_exptl_absorpt_correction_T_min 0.176
_exptl_absorpt_correction_type gaussian
_exptl_absorpt_process_details
;
CrysAlisPro 1.171.38.43 (Rigaku Oxford Diffraction, 2015)
Numerical absorption correction based on gaussian integration over
            a multifaceted crystal model
Empirical absorption correction using spherical harmonics,
 implemented in SCALE3 ABSPACK scaling algorithm.
;
_exptl_crystal_colour 'clear orange'
_exptl_crystal_colour_lustre clear
_exptl_crystal_colour_primary orange
_exptl_crystal_density_diffrn 1.329
_exptl_crystal_description plate
_exptl_crystal_F_000 1698
_exptl_crystal_size_max 0.243
_exptl_crystal_size_mid 0.148
_exptl_crystal_size_min 0.148
_platon_squeeze_details
;
TITL opellf    P 1 21 1     R = 0.28
CELL   16.3045   12.8881   20.4913     90.00    107.07     90.00
SPGR P21
# Solvent Accessible Volume =       764
# Electrons Found in S.A.V. =       419
# Note: Atoms in Void as Cxxx and Qxxx all others
C101 0.061 0.264 0.454 !      15.62 eA-3
C102 0.094 0.191 0.045 !      14.40 eA-3
C103 0.850 0.940 0.591 !       9.67 eA-3
C104 0.995 0.890 0.700 !       8.70 eA-3
C105 0.861 0.528 0.124 !       6.65 eA-3
C106 0.064 0.044 0.986 !       5.49 eA-3
C107 0.075 0.988 0.048 !       4.98 eA-3
C108 0.873 0.347 0.050 !       4.71 eA-3
C109 0.955 0.888 0.609 !       3.76 eA-3
C110 0.976 0.977 0.874 !       3.69 eA-3
C111 0.015 0.392 0.156 !       3.59 eA-3
C112 0.988 0.340 0.078 !       3.49 eA-3
C113 0.978 0.941 0.858 !       3.46 eA-3
C114 0.966 0.841 0.873 !       3.01 eA-3
C115 0.988 0.772 0.656 !       2.91 eA-3
C116 0.013 0.765 0.891 !       2.89 eA-3
C117 0.046 0.654 0.047 !       2.74 eA-3
C118 1.006 0.467 0.064 !       2.51 eA-3
C119 0.923 0.404 0.076 !       2.45 eA-3
C120 0.922 0.451 0.079 !       2.34 eA-3
C121 0.073 0.321 0.093 !       2.34 eA-3
Q122 0.061 0.697 0.878 !       2.29 eA-3
C123 0.040 0.749 0.663 !       2.25 eA-3
C124 0.904 0.490 0.058 !       2.17 eA-3
C125 0.997 0.564 0.043 !       2.13 eA-3
C126 0.857 0.479 0.047 !       1.97 eA-3
C127 0.888 0.871 0.532 !       1.91 eA-3
C128 0.846 0.760 0.495 !       1.90 eA-3
C129 0.161 0.064 0.009 !       1.89 eA-3
Q130 0.968 0.947 0.532 !       1.86 eA-3
C131 0.074 0.858 0.894 !       1.85 eA-3
C132 0.780 0.730 0.031 !       1.81 eA-3
C133 0.904 0.981 0.559 !       1.80 eA-3
C134 0.926 1.001 0.542 !       1.74 eA-3
C135 0.093 0.401 0.200 !       1.74 eA-3
C136 0.837 0.569 0.961 !       1.73 eA-3
C137 0.878 0.560 0.042 !       1.71 eA-3
C138 0.127 0.296 0.456 !       1.68 eA-3
Q139 0.093 0.604 0.019 !       1.68 eA-3
C140 0.834 0.545 0.018 !       1.65 eA-3
Q141 0.830 0.554 0.921 !       1.63 eA-3
Q142 0.813 1.013 0.532 !       1.59 eA-3
Q143 0.845 0.503 0.185 !       1.53 eA-3
C144 0.028 0.195 0.889 !       1.52 eA-3
C145 1.004 0.477 0.262 !       1.51 eA-3
Q146 0.891 0.036 0.690 !       1.46 eA-3
Q147 0.049 0.784 0.717 !       1.36 eA-3
C148 0.015 0.462 0.229 !       1.31 eA-3
Q149 0.857 0.178 0.875 !       1.29 eA-3
Q150 0.853 0.528 0.218 !       1.26 eA-3
C151 0.947 0.260-0.002 !       1.25 eA-3
Q152 0.906 0.967 0.501 !       1.24 eA-3
Q153 0.098 0.702 0.973 !       1.20 eA-3
Q154 0.043 0.021 0.722 !       1.18 eA-3
Q155 0.960 0.520 0.223 !       1.16 eA-3
Q156 0.343 0.861 0.657 !       1.15 eA-3
Q157 0.342 0.387 0.139 !       1.15 eA-3
Q158 0.856 0.127 0.876 !       1.14 eA-3
C159 0.032 0.484 0.372 !       1.14 eA-3
Q160 0.211 0.115 0.031 !       1.13 eA-3
Q161 0.149 0.671 0.013 !       1.13 eA-3
C162 0.928 0.151 0.893 !       1.12 eA-3
Q163 0.204 0.775 0.989 !       1.11 eA-3
Q164 0.743 0.813 0.893 !       1.09 eA-3
C165 0.987 0.163 0.890 !       1.08 eA-3
Q166 0.180 0.345 0.123 !       1.04 eA-3
Q167 1.002 0.588 0.871 !       1.03 eA-3
Q168 0.399 0.729 0.127 !       1.02 eA-3
C169 0.124 0.942 0.836 !       1.01 eA-3
Q170 0.702 0.876 0.871 !       1.01 eA-3
Q171 0.390 0.885 0.687 !       1.00 eA-3
Q172 0.889 0.122 0.918 !       0.99 eA-3
Q173 0.129 0.129 0.536 !       0.99 eA-3
Q174 0.377 0.209 0.360 !       0.97 eA-3
Q175 0.115 0.060 0.798 !       0.96 eA-3
Q176 0.822 0.376 0.753 !       0.95 eA-3
Q177 0.529 0.066 0.291 !       0.95 eA-3
Q178 0.937 0.149 0.847 !       0.95 eA-3
Q179 0.451 0.083 0.202 !       0.94 eA-3
Q180 0.189 0.578 0.277 !       0.93 eA-3
Q181 0.954 0.806 0.750 !       0.89 eA-3
Q182 0.838 0.812 0.330 !       0.89 eA-3
Q183 0.580 0.055 0.278 !       0.89 eA-3
Q184 0.910 0.597 0.503 !       0.89 eA-3
Q185 0.175 0.213 0.266 !       0.88 eA-3
Q186 0.127 0.052 0.528 !       0.88 eA-3
Q187 0.562 0.397 0.287 !       0.88 eA-3
Q188 0.442 0.876 0.500 !       0.87 eA-3
Q189 0.064 0.453 0.874 !       0.85 eA-3
Q190 0.844 0.580 0.251 !       0.85 eA-3
Q191 0.889 0.835 0.064 !       0.84 eA-3
Q192 0.950 0.029 0.700 !       0.84 eA-3
Q193 0.028 0.539 0.863 !       0.84 eA-3
Q194 0.555 0.699 0.589 !       0.83 eA-3
Q195 0.500 0.530 0.754 !       0.83 eA-3
Q196 0.849 0.060 0.030 !       0.83 eA-3
Q197 0.623 0.556 0.843 !       0.82 eA-3
Q198 0.957 0.476 0.516 !       0.82 eA-3
Q199 0.849 0.651 0.562 !       0.82 eA-3
;
_refine_diff_density_max 1.034
_refine_diff_density_min -1.020
_refine_diff_density_rms 0.208
_refine_ls_abs_structure_details
;
 Refined as an inversion twin.
;
_refine_ls_abs_structure_Flack 0.470(17)
_refine_ls_extinction_method none
_refine_ls_goodness_of_fit_ref 1.535
_refine_ls_hydrogen_treatment constr
_refine_ls_matrix_type full
_refine_ls_number_parameters 866
_refine_ls_number_reflns 14052
_refine_ls_number_restraints 1355
_refine_ls_restrained_S_all 1.469
_refine_ls_R_factor_all 0.1761
_refine_ls_R_factor_gt 0.1536
_refine_ls_shift/su_max 0.001
_refine_ls_shift/su_mean 0.000
_refine_ls_structure_factor_coef Fsqd
_refine_ls_weighting_details 'w=1/[\s^2^(Fo^2^)+(0.2000P)^2^] where P=(Fo^2^+2Fc^2^)/3'
_refine_ls_weighting_scheme calc
_refine_ls_wR_factor_gt 0.3790
_refine_ls_wR_factor_ref 0.4041
_reflns_Friedel_coverage 0.908
_reflns_Friedel_fraction_full 1.000
_reflns_Friedel_fraction_max 1.000
_reflns_number_gt 10940
_reflns_number_total 14052
_reflns_threshold_expression 'I > 2\s(I)'
_cod_data_source_file c8dt04096f2.cif
_cod_data_source_block opellf_sq
_cod_depositor_comments 'Adding full bibliography for 7047987--7047996.cif.'
_cod_original_cell_volume 4116.31(19)
_cod_database_code 7047989
_nottingham_internal_coll_name OPELLF
_nottingham_internal_coll_number 16314
_nottingham_internal_coll_client PEL/NRC
_nottingham_internal_coll_type custom
_nottingham_internal_coll_frame_method 'ofand \w scans'
_nottingham_internal_coll_frame_time 'degrees,, 10.00, 40.00'
_nottingham_internal_coll_frame_width 'in, 1.00'
_nottingham_internal_coll_user pcxpl
_nottingham_internal_coll_date 21/07/2016
_nottingham_internal_coll_location NOTTS
_nottingham_internal_coll_instrument 'XtalLAB PRO, A00000876'
_nottingham_internal_process_date 22/07/2016
_nottingham_internal_process_user pczcrp
_nottingham_internal_solution_date 23/01/2017
_nottingham_internal_solution_user pczcrp
_nottingham_internal_refinement_date 23/01/2017
_nottingham_internal_refinement_user pczcrp
_nottingham_internal_self_archive_date 23/01/2017
_shelx_shelxl_version_number 2016/6
_chemical_oxdiff_formula C79H98N4O10I3
_chemical_oxdiff_usercomment 'OPELLF 16314 MM-264 Fomblim on micromount for PEL/NRC'
_shelx_space_group_comment
;
The symmetry employed for this shelxl refinement is uniquely defined
by the following loop, which should always be used as a source of
symmetry information in preference to the above space-group names.
They are only intended as comments.
;
_reflns_odcompleteness_completeness 99.95
_reflns_odcompleteness_iscentric 1
_reflns_odcompleteness_theta 67.13
_olex2_refinement_description
;
1. Twinned data refinement
 Scales: 0.530(17) 0.470(17)
2. Fixed Uiso
 At 1.2 times of:
  All C(H) groups, All C(H,H) groups
 At 1.5 times of:
  All C(H,H,H) groups
3. Restrained distances
 N3-C65 \\sim N4-C65 \\sim N1-C54 \\sim N2-C54
 with sigma of 0.02
 N4-C67 \\sim N3-C66 \\sim N2-C55 \\sim N1-C56
 with sigma of 0.02
 C67-C66 \\sim C55-C56
 with sigma of 0.02
4. Uiso/Uaniso restraints and constraints
All non-hydrogen atoms have similar U: within 2A with sigma of 0.04 and sigma
for terminal atoms of 0.08
5. Rigid body (RIGU) restrains
 All non-hydrogen atoms
 with sigma for 1-2 distances of 0.004 and sigma for 1-3 distances of 0.004
6. Others
 Sof(C43A)=Sof(H43D)=Sof(H43E)=Sof(H43F)=1-FVAR(1)
 Sof(C43)=Sof(H43A)=Sof(H43B)=Sof(H43C)=FVAR(1)
7.a Ternary CH refined with riding coordinates:
 C48(H48)
7.b Secondary CH2 refined with riding coordinates:
 C6BA(H6BA,H6BB), C3BA(H3BA,H3BB), C21(H21A,H21B), C28(H28A,H28B), C35(H35A,
 H35B), C59(H59A,H59B), C60(H60A,H60B), C61(H61A,H61B), C62(H62A,H62B),
 C63(H63A,H63B), C64(H64A,H64B), C68(H68A,H68B)
7.c Aromatic/amide H refined with riding coordinates:
 C6AA(H6AA), C5BA(H5BA), C0BA(H0BA), C1AA(H1AA), C16(H16), C5AA(H5AA),
 C23(H23), C26(H26), C30(H30), C33(H33), C46(H46), C50(H50), C54(H54), C55(H55),
  C56(H56), C57(H57), C58(H58), C65(H65), C66(H66), C67(H67), C71(H71), C73(H73)
7.d Idealised Me refined as rotating group:
 C3AA(H3AA,H3AB,H3AC), C36(H36A,H36B,H36C), C37(H37A,H37B,H37C), C38(H38A,H38B,
 H38C), C39(H39A,H39B,H39C), C40(H40A,H40B,H40C), C41(H41A,H41B,H41C), C42(H42A,
 H42B,H42C), C44(H44A,H44B,H44C), C51(H51A,H51B,H51C), C52(H52A,H52B,H52C),
 C53(H53A,H53B,H53C), C75(H75A,H75B,H75C), C76(H76A,H76B,H76C), C77(H77A,H77B,
 H77C), C43(H43A,H43B,H43C), C43A(H43D,H43E,H43F)
;
_olex2_exptl_crystal_mounting_method 'in fomblin film on a micromount'
_olex2_submission_special_instructions 'No special instructions were received'
_oxdiff_exptl_absorpt_empirical_details
;
Empirical correction (ABSPACK) includes:
- Absorption correction using spherical harmonics
- Frame scaling
- Detector area scaling
;
_oxdiff_exptl_absorpt_empirical_full_max 2.776
_oxdiff_exptl_absorpt_empirical_full_min 0.147

loop_
_space_group_symop_operation_xyz
'x, y, z'
'-x, y+1/2, -z'

loop_
_atom_site_label
_atom_site_type_symbol
_atom_site_fract_x
_atom_site_fract_y
_atom_site_fract_z
_atom_site_U_iso_or_equiv
_atom_site_adp_type
_atom_site_occupancy
_atom_site_site_symmetry_order
_atom_site_calc_flag
_atom_site_refinement_flags_posn
_atom_site_refinement_flags_adp
_atom_site_refinement_flags_occupancy
_atom_site_disorder_assembly
_atom_site_disorder_group
O1 O 0.7408(7) 0.2009(7) 0.1892(5) 0.053(2) Uani 1 1 d . U . . .
O2 O 0.4673(5) 0.4050(6) 0.0082(4) 0.0392(16) Uani 1 1 d . U . . .
O3 O 0.6297(6) 0.0392(6) 0.3782(4) 0.0448(19) Uani 1 1 d . U . . .
O4 O 0.4161(6) 0.0885(9) 0.1151(4) 0.0482(19) Uani 1 1 d . U . . .
O5 O 0.5380(7) 0.3717(7) 0.5080(4) 0.051(2) Uani 1 1 d . U . . .
O6 O 0.2958(6) 0.1659(7) 0.3009(5) 0.049(2) Uani 1 1 d . U . . .
O7 O 0.6069(7) 0.6901(7) 0.3808(4) 0.051(2) Uani 1 1 d . U . . .
O8 O 0.2729(9) 0.5624(12) 0.3285(6) 0.081(4) Uani 1 1 d . U . . .
O9 O 0.7161(6) 0.5669(7) 0.1986(5) 0.052(2) Uani 1 1 d . U . . .
O10 O 0.3847(6) 0.7207(6) 0.1244(4) 0.0395(17) Uani 1 1 d . U . . .
C2BA C 0.6101(8) 0.4066(9) 0.0831(5) 0.037(2) Uani 1 1 d . U . . .
C6AA C 0.6783(8) 0.3558(10) 0.1248(6) 0.040(2) Uani 1 1 d . U . . .
H6AA H 0.730897 0.391714 0.143045 0.048 Uiso 1 1 calc R . . . .
C7AA C 0.6724(8) 0.2511(10) 0.1414(6) 0.040(2) Uani 1 1 d . U . . .
C3AA C 0.3768(11) 0.8199(12) 0.0880(8) 0.060(4) Uani 1 1 d . U . . .
H3AA H 0.396617 0.811686 0.047571 0.090 Uiso 1 1 calc GR . . . .
H3AB H 0.411928 0.872419 0.118262 0.090 Uiso 1 1 calc GR . . . .
H3AC H 0.316663 0.842054 0.074021 0.090 Uiso 1 1 calc GR . . . .
C4BA C 0.5990(8) 0.1963(9) 0.1134(6) 0.039(2) Uani 1 1 d . U . . .
C5BA C 0.5298(8) 0.2461(9) 0.0672(5) 0.037(2) Uani 1 1 d . U . . .
H5BA H 0.479008 0.207933 0.046371 0.044 Uiso 1 1 calc R . . . .
C8AA C 0.5339(8) 0.3505(9) 0.0511(5) 0.035(2) Uani 1 1 d . U . . .
C6BA C 0.5916(9) 0.0822(9) 0.1316(5) 0.043(2) Uani 1 1 d . U . . .
H6BA H 0.554162 0.045408 0.091384 0.052 Uiso 1 1 calc R . . . .
H6BB H 0.649042 0.049585 0.143435 0.052 Uiso 1 1 calc R . . . .
C9AA C 0.5549(8) 0.0709(8) 0.1909(5) 0.036(2) Uani 1 1 d . U . . .
C0BA C 0.6070(8) 0.0551(7) 0.2582(5) 0.033(2) Uani 1 1 d . U . . .
H0BA H 0.667281 0.047940 0.267039 0.040 Uiso 1 1 calc R . . . .
C0AA C 0.5711(8) 0.0499(7) 0.3119(5) 0.0335(19) Uani 1 1 d . U . . .
C11 C 0.4856(8) 0.0594(7) 0.3029(5) 0.035(2) Uani 1 1 d . U . . .
C1AA C 0.4314(8) 0.0715(9) 0.2349(5) 0.039(2) Uani 1 1 d . U . . .
H1AA H 0.370954 0.076151 0.226103 0.046 Uiso 1 1 calc R . . . .
C13 C 0.4670(8) 0.0764(8) 0.1819(5) 0.037(2) Uani 1 1 d . U . . .
C3BA C 0.4469(9) 0.0579(7) 0.3617(5) 0.038(2) Uani 1 1 d . U . . .
H3BA H 0.486134 0.020368 0.400613 0.046 Uiso 1 1 calc R . . . .
H3BB H 0.391983 0.019415 0.347551 0.046 Uiso 1 1 calc R . . . .
C2AA C 0.4305(8) 0.1676(7) 0.3853(5) 0.0305(19) Uani 1 1 d . U . . .
C16 C 0.4904(8) 0.2162(8) 0.4371(5) 0.036(2) Uani 1 1 d . U . . .
H16 H 0.541339 0.179928 0.460210 0.043 Uiso 1 1 calc R . . . .
C17 C 0.4792(8) 0.3180(9) 0.4576(5) 0.039(2) Uani 1 1 d . U . . .
C4AA C 0.4020(8) 0.3693(9) 0.4246(5) 0.039(2) Uani 1 1 d . U . . .
C5AA C 0.3408(8) 0.3205(9) 0.3725(6) 0.041(2) Uani 1 1 d . U . . .
H5AA H 0.289282 0.356097 0.349880 0.049 Uiso 1 1 calc R . . . .
C20 C 0.3535(8) 0.2190(8) 0.3526(6) 0.038(2) Uani 1 1 d . U . . .
C21 C 0.3875(10) 0.4804(10) 0.4433(6) 0.046(3) Uani 1 1 d . U . . .
H21A H 0.419522 0.493045 0.491699 0.055 Uiso 1 1 calc R . . . .
H21B H 0.325749 0.491262 0.437790 0.055 Uiso 1 1 calc R . . . .
C22 C 0.4172(10) 0.5572(9) 0.3982(6) 0.045(2) Uani 1 1 d . U . . .
C23 C 0.4983(9) 0.5889(8) 0.4113(6) 0.043(2) Uani 1 1 d . U . . .
H23 H 0.539328 0.563513 0.451234 0.052 Uiso 1 1 calc R . . . .
C24 C 0.5259(9) 0.6571(8) 0.3696(5) 0.042(2) Uani 1 1 d . U . . .
C25 C 0.4677(9) 0.6968(9) 0.3112(5) 0.043(2) Uani 1 1 d . U . . .
C26 C 0.3795(10) 0.6645(9) 0.2966(6) 0.048(3) Uani 1 1 d . U . . .
H26 H 0.337824 0.691101 0.257505 0.058 Uiso 1 1 calc R . . . .
C27 C 0.3546(10) 0.5946(11) 0.3394(6) 0.052(3) Uani 1 1 d . U . . .
C28 C 0.4921(9) 0.7670(8) 0.2606(6) 0.043(3) Uani 1 1 d . U . . .
H28A H 0.441713 0.809391 0.236321 0.052 Uiso 1 1 calc R . . . .
H28B H 0.538057 0.814849 0.285645 0.052 Uiso 1 1 calc R . . . .
C29 C 0.5226(8) 0.7066(7) 0.2091(5) 0.037(2) Uani 1 1 d . U . . .
C30 C 0.6070(9) 0.6651(9) 0.2285(6) 0.045(2) Uani 1 1 d . U . . .
H30 H 0.643536 0.675400 0.273522 0.054 Uiso 1 1 calc R . . . .
C31 C 0.6358(8) 0.6100(9) 0.1819(6) 0.041(2) Uani 1 1 d . U . . .
C32 C 0.5835(7) 0.5852(9) 0.1166(5) 0.0351(19) Uani 1 1 d . U . . .
C33 C 0.5013(8) 0.6285(8) 0.0981(5) 0.0326(19) Uani 1 1 d . U . . .
H33 H 0.465098 0.618117 0.052890 0.039 Uiso 1 1 calc R . . . .
C34 C 0.4695(7) 0.6876(8) 0.1442(5) 0.0328(19) Uani 1 1 d . U . . .
C35 C 0.6139(8) 0.5218(9) 0.0668(6) 0.039(2) Uani 1 1 d . U . . .
H35A H 0.673502 0.541399 0.069546 0.047 Uiso 1 1 calc R . . . .
H35B H 0.577164 0.535761 0.019773 0.047 Uiso 1 1 calc R . . . .
C36 C 0.8145(11) 0.2569(15) 0.2185(10) 0.067(4) Uani 1 1 d . U . . .
H36A H 0.844365 0.270301 0.184231 0.100 Uiso 1 1 calc GR . . . .
H36B H 0.852055 0.217193 0.256378 0.100 Uiso 1 1 calc GR . . . .
H36C H 0.799496 0.323017 0.235682 0.100 Uiso 1 1 calc GR . . . .
C37 C 0.3940(9) 0.3496(10) -0.0299(6) 0.044(3) Uani 1 1 d . U . . .
H37A H 0.365986 0.317357 0.001239 0.066 Uiso 1 1 calc GR . . . .
H37B H 0.411313 0.295640 -0.056908 0.066 Uiso 1 1 calc GR . . . .
H37C H 0.353866 0.397386 -0.060589 0.066 Uiso 1 1 calc GR . . . .
C38 C 0.6450(10) -0.0702(10) 0.3968(6) 0.050(3) Uani 1 1 d . U . . .
H38A H 0.697188 -0.076694 0.435276 0.075 Uiso 1 1 calc GR . . . .
H38B H 0.651886 -0.109219 0.357664 0.075 Uiso 1 1 calc GR . . . .
H38C H 0.596070 -0.098025 0.409800 0.075 Uiso 1 1 calc GR . . . .
C39 C 0.3283(9) 0.1074(13) 0.1021(6) 0.054(3) Uani 1 1 d . U . . .
H39A H 0.300766 0.109415 0.052707 0.080 Uiso 1 1 calc GR . . . .
H39B H 0.319997 0.174167 0.122212 0.080 Uiso 1 1 calc GR . . . .
H39C H 0.302609 0.051973 0.122362 0.080 Uiso 1 1 calc GR . . . .
C40 C 0.6116(10) 0.3202(10) 0.5469(6) 0.050(3) Uani 1 1 d . U . . .
H40A H 0.644676 0.295792 0.516986 0.074 Uiso 1 1 calc GR . . . .
H40B H 0.594905 0.260811 0.570032 0.074 Uiso 1 1 calc GR . . . .
H40C H 0.646746 0.367977 0.580995 0.074 Uiso 1 1 calc GR . . . .
C41 C 0.2194(12) 0.2212(16) 0.2626(10) 0.076(5) Uani 1 1 d . U . . .
H41A H 0.235996 0.284900 0.243637 0.113 Uiso 1 1 calc GR . . . .
H41B H 0.184831 0.238859 0.292894 0.113 Uiso 1 1 calc GR . . . .
H41C H 0.185748 0.177117 0.225352 0.113 Uiso 1 1 calc GR . . . .
C42 C 0.6710(11) 0.6604(13) 0.4456(7) 0.058(3) Uani 1 1 d . U . . .
H42A H 0.690918 0.589494 0.441781 0.086 Uiso 1 1 calc GR . . . .
H42B H 0.644840 0.663757 0.482879 0.086 Uiso 1 1 calc GR . . . .
H42C H 0.719861 0.708188 0.454987 0.086 Uiso 1 1 calc GR . . . .
C44 C 0.7666(10) 0.5794(15) 0.2669(8) 0.066(4) Uani 1 1 d . U . . .
H44A H 0.738952 0.544241 0.297228 0.098 Uiso 1 1 calc GR . . . .
H44B H 0.772626 0.653416 0.278105 0.098 Uiso 1 1 calc GR . . . .
H44C H 0.823491 0.549089 0.272754 0.098 Uiso 1 1 calc GR . . . .
N1 N 0.1346(13) 0.4911(17) -0.0704(8) 0.093(5) Uani 1 1 d D U . . .
N2 N 0.2110(13) 0.5243(17) 0.0321(8) 0.092(5) Uani 1 1 d D U . . .
N3 N 0.7935(10) 0.2591(11) 0.4439(7) 0.069(3) Uani 1 1 d D U . . .
N4 N 0.8750(9) 0.2856(11) 0.5471(8) 0.070(3) Uani 1 1 d D U . . .
C45 C 0.1232(11) 0.4707(17) -0.3205(11) 0.075(4) Uani 1 1 d . U . . .
C46 C 0.1627(12) 0.4038(19) -0.2707(11) 0.079(4) Uani 1 1 d . U . . .
H46 H 0.206388 0.360853 -0.278173 0.094 Uiso 1 1 calc R . . . .
C47 C 0.1432(14) 0.393(2) -0.2064(11) 0.087(5) Uani 1 1 d . U . . .
C48 C 0.0847(12) 0.4652(18) -0.1964(9) 0.073(4) Uani 1 1 d . U . . .
H48 H 0.034915 0.418140 -0.199654 0.087 Uiso 1 1 calc R . . . .
C49 C 0.0462(12) 0.5346(17) -0.2452(11) 0.077(4) Uani 1 1 d . U . . .
C50 C 0.0660(10) 0.5373(18) -0.3049(11) 0.076(4) Uani 1 1 d . U . . .
H50 H 0.038765 0.587981 -0.337766 0.091 Uiso 1 1 calc R . . . .
C51 C 0.1410(17) 0.472(3) -0.3843(13) 0.113(9) Uani 1 1 d . U . . .
H51A H 0.125152 0.404845 -0.407101 0.169 Uiso 1 1 calc GR . . . .
H51B H 0.202358 0.484336 -0.376784 0.169 Uiso 1 1 calc GR . . . .
H51C H 0.107786 0.527194 -0.412943 0.169 Uiso 1 1 calc GR . . . .
C52 C 0.188(2) 0.310(3) -0.1538(14) 0.113(8) Uani 1 1 d . U . . .
H52A H 0.211979 0.342960 -0.109085 0.169 Uiso 1 1 calc GR . . . .
H52B H 0.234480 0.277865 -0.168097 0.169 Uiso 1 1 calc GR . . . .
H52C H 0.146458 0.256965 -0.150655 0.169 Uiso 1 1 calc GR . . . .
C53 C -0.0144(14) 0.614(2) -0.2292(14) 0.094(6) Uani 1 1 d . U . . .
H53A H -0.069475 0.612126 -0.265181 0.141 Uiso 1 1 calc GR . . . .
H53B H 0.010704 0.683249 -0.226993 0.141 Uiso 1 1 calc GR . . . .
H53C H -0.023598 0.596992 -0.185250 0.141 Uiso 1 1 calc GR . . . .
C54 C 0.1518(17) 0.466(2) -0.0064(8) 0.100(7) Uani 1 1 d D U . . .
H54 H 0.124373 0.410712 0.010110 0.120 Uiso 1 1 calc R . . . .
C55 C 0.2429(14) 0.591(2) -0.0104(9) 0.088(5) Uani 1 1 d D U . . .
H55 H 0.290281 0.637098 0.002864 0.105 Uiso 1 1 calc R . . . .
C56 C 0.1916(14) 0.5735(16) -0.0724(9) 0.083(5) Uani 1 1 d D U . . .
H56 H 0.192571 0.610424 -0.112273 0.099 Uiso 1 1 calc R . . . .
C57 C 0.2592(16) 0.508(2) 0.1044(10) 0.088(5) Uani 1 1 d . U . . .
H57 H 0.242536 0.540830 0.140073 0.106 Uiso 1 1 calc R . . . .
C58 C 0.3369(13) 0.4367(16) 0.1196(8) 0.071(4) Uani 1 1 d . U . . .
H58 H 0.355154 0.400535 0.085898 0.086 Uiso 1 1 calc R . . . .
C59 C 0.3797(15) 0.4312(16) 0.1928(8) 0.074(4) Uani 1 1 d . U . . .
H59A H 0.345115 0.388669 0.215224 0.089 Uiso 1 1 calc R . . . .
H59B H 0.385275 0.501727 0.212785 0.089 Uiso 1 1 calc R . . . .
C60 C 0.4653(12) 0.3846(12) 0.2047(7) 0.061(3) Uani 1 1 d . U . . .
H60A H 0.497750 0.426254 0.180105 0.073 Uiso 1 1 calc R . . . .
H60B H 0.458238 0.314067 0.184667 0.073 Uiso 1 1 calc R . . . .
C61 C 0.5187(12) 0.3765(10) 0.2799(7) 0.054(3) Uani 1 1 d . U . . .
H61A H 0.520864 0.445451 0.301610 0.065 Uiso 1 1 calc R . . . .
H61B H 0.490104 0.327942 0.303626 0.065 Uiso 1 1 calc R . . . .
C62 C 0.6091(12) 0.3395(12) 0.2887(7) 0.058(3) Uani 1 1 d . U . . .
H62A H 0.639608 0.391291 0.268776 0.070 Uiso 1 1 calc R . . . .
H62B H 0.607177 0.273489 0.263622 0.070 Uiso 1 1 calc R . . . .
C63 C 0.6586(12) 0.3229(12) 0.3639(7) 0.058(3) Uani 1 1 d . U . . .
H63A H 0.661719 0.389500 0.388524 0.070 Uiso 1 1 calc R . . . .
H63B H 0.626737 0.272971 0.384055 0.070 Uiso 1 1 calc R . . . .
C64 C 0.7476(13) 0.2829(16) 0.3739(9) 0.070(4) Uani 1 1 d . U . . .
H64A H 0.744462 0.219424 0.346112 0.084 Uiso 1 1 calc R . . . .
H64B H 0.780531 0.335441 0.356812 0.084 Uiso 1 1 calc R . . . .
C65 C 0.8529(10) 0.3179(15) 0.4836(8) 0.070(4) Uani 1 1 d D U . . .
H65 H 0.877107 0.376738 0.468295 0.085 Uiso 1 1 calc R . . . .
C66 C 0.7778(12) 0.1787(13) 0.4854(8) 0.069(4) Uani 1 1 d D U . . .
H66 H 0.738977 0.122709 0.470360 0.082 Uiso 1 1 calc R . . . .
C67 C 0.8257(13) 0.1941(15) 0.5480(9) 0.080(5) Uani 1 1 d D U . . .
H67 H 0.827452 0.152564 0.586639 0.096 Uiso 1 1 calc R . . . .
C68 C 0.9401(11) 0.3232(17) 0.6067(10) 0.071(4) Uani 1 1 d . U . . .
H68A H 0.988659 0.273688 0.617667 0.085 Uiso 1 1 calc R . . . .
H68B H 0.961784 0.390365 0.595102 0.085 Uiso 1 1 calc R . . . .
C69 C 0.9129(12) 0.3374(19) 0.6666(11) 0.080(4) Uani 1 1 d . U . . .
C70 C 0.9415(13) 0.2702(19) 0.7220(12) 0.085(4) Uani 1 1 d . U . . .
C71 C 0.9155(16) 0.283(2) 0.7799(13) 0.094(5) Uani 1 1 d . U . . .
H71 H 0.939902 0.241792 0.819360 0.113 Uiso 1 1 calc R . . . .
C72 C 0.8505(18) 0.360(2) 0.7796(15) 0.101(6) Uani 1 1 d . U . . .
C73 C 0.8176(18) 0.421(3) 0.7224(16) 0.107(6) Uani 1 1 d . U . . .
H73 H 0.770092 0.464469 0.720504 0.128 Uiso 1 1 calc R . . . .
C74 C 0.8508(13) 0.4204(18) 0.6692(13) 0.085(4) Uani 1 1 d . U . . .
C75 C 0.8115(17) 0.4937(19) 0.6092(15) 0.098(5) Uani 1 1 d . U . . .
H75A H 0.855439 0.542213 0.603992 0.147 Uiso 1 1 calc GR . . . .
H75B H 0.764174 0.532523 0.617935 0.147 Uiso 1 1 calc GR . . . .
H75C H 0.789813 0.453037 0.567180 0.147 Uiso 1 1 calc GR . . . .
C76 C 0.823(3) 0.361(3) 0.8461(16) 0.131(11) Uani 1 1 d . U . . .
H76A H 0.766796 0.395411 0.837064 0.197 Uiso 1 1 calc GR . . . .
H76B H 0.865368 0.399162 0.881809 0.197 Uiso 1 1 calc GR . . . .
H76C H 0.818344 0.289809 0.861366 0.197 Uiso 1 1 calc GR . . . .
C77 C 1.0097(16) 0.189(3) 0.7217(14) 0.102(7) Uani 1 1 d . U . . .
H77A H 0.986510 0.139294 0.684420 0.153 Uiso 1 1 calc GR . . . .
H77B H 1.025988 0.151507 0.765323 0.153 Uiso 1 1 calc GR . . . .
H77C H 1.060346 0.222914 0.715043 0.153 Uiso 1 1 calc GR . . . .
I1 I 0.92185(10) 0.58661(18) 0.44860(8) 0.1012(6) Uani 1 1 d . U . . .
C43 C 0.217(2) 0.592(4) 0.2768(15) 0.090(17) Uani 0.65(10) 1 d . U P A 1
H43A H 0.204085 0.664923 0.281545 0.135 Uiso 0.65(10) 1 calc GR . P A 1
H43B H 0.164884 0.550180 0.270971 0.135 Uiso 0.65(10) 1 calc GR . P A 1
H43C H 0.237669 0.582599 0.236797 0.135 Uiso 0.65(10) 1 calc GR . P A 1
C43A C 0.209(4) 0.543(4) 0.270(3) 0.052(13) Uani 0.35(10) 1 d . U P A 2
H43D H 0.220037 0.583433 0.232234 0.078 Uiso 0.35(10) 1 calc GR . P A 2
H43E H 0.153910 0.564030 0.275276 0.078 Uiso 0.35(10) 1 calc GR . P A 2
H43F H 0.208107 0.469278 0.258807 0.078 Uiso 0.35(10) 1 calc GR . P A 2

loop_
_atom_site_aniso_label
_atom_site_aniso_U_11
_atom_site_aniso_U_22
_atom_site_aniso_U_33
_atom_site_aniso_U_23
_atom_site_aniso_U_13
_atom_site_aniso_U_12
O1 0.067(5) 0.039(4) 0.045(5) 0.003(4) 0.004(4) 0.013(4)
O2 0.056(4) 0.037(4) 0.026(3) -0.002(3) 0.014(3) -0.003(3)
O3 0.070(5) 0.027(4) 0.028(4) 0.003(3) -0.001(3) -0.008(4)
O4 0.060(4) 0.060(5) 0.023(3) 0.006(4) 0.008(3) 0.004(4)
O5 0.084(6) 0.033(4) 0.027(4) -0.009(3) 0.002(4) -0.014(4)
O6 0.066(5) 0.038(4) 0.037(4) -0.006(3) 0.004(4) -0.005(4)
O7 0.087(5) 0.032(4) 0.030(4) -0.002(3) 0.012(4) -0.001(4)
O8 0.094(6) 0.086(9) 0.049(5) 0.013(6) -0.002(5) -0.027(7)
O9 0.060(4) 0.046(5) 0.044(4) -0.006(4) 0.004(4) -0.005(4)
O10 0.056(4) 0.029(4) 0.037(4) 0.008(3) 0.020(3) 0.001(3)
C2BA 0.055(5) 0.041(5) 0.022(5) -0.003(4) 0.020(4) -0.001(4)
C6AA 0.051(5) 0.041(5) 0.032(5) -0.001(4) 0.020(4) 0.003(4)
C7AA 0.056(5) 0.041(5) 0.024(5) 0.000(4) 0.012(4) 0.005(4)
C3AA 0.088(10) 0.050(7) 0.059(8) 0.036(7) 0.046(8) 0.032(7)
C4BA 0.053(5) 0.039(5) 0.031(5) -0.002(4) 0.023(4) 0.004(4)
C5BA 0.061(6) 0.036(5) 0.019(4) -0.002(4) 0.020(4) 0.001(4)
C8AA 0.056(5) 0.035(5) 0.019(4) 0.004(4) 0.019(4) 0.001(4)
C6BA 0.076(7) 0.031(5) 0.026(5) -0.016(4) 0.019(5) -0.006(5)
C9AA 0.061(5) 0.022(5) 0.025(4) 0.001(4) 0.011(4) 0.004(4)
C0BA 0.056(5) 0.015(4) 0.025(4) -0.002(3) 0.006(4) 0.004(4)
C0AA 0.064(5) 0.012(4) 0.021(4) -0.004(3) 0.007(4) -0.006(4)
C11 0.069(5) 0.015(4) 0.019(4) 0.001(3) 0.011(4) -0.007(4)
C1AA 0.061(6) 0.031(5) 0.021(4) -0.003(4) 0.008(4) -0.005(5)
C13 0.063(5) 0.023(4) 0.021(4) -0.004(4) 0.005(4) -0.005(4)
C3BA 0.076(7) 0.014(4) 0.025(4) 0.002(3) 0.015(4) -0.006(4)
C2AA 0.062(5) 0.014(4) 0.020(4) 0.006(3) 0.019(4) -0.006(4)
C16 0.064(6) 0.026(4) 0.019(4) 0.003(3) 0.016(4) -0.009(4)
C17 0.064(6) 0.036(5) 0.015(4) -0.001(4) 0.008(4) -0.010(4)
C4AA 0.064(6) 0.036(5) 0.020(4) 0.000(4) 0.017(4) -0.012(4)
C5AA 0.059(6) 0.032(5) 0.031(5) -0.007(4) 0.013(4) -0.003(5)
C20 0.061(5) 0.026(4) 0.029(5) -0.002(4) 0.018(4) -0.009(4)
C21 0.076(8) 0.036(5) 0.028(5) -0.008(4) 0.020(5) -0.006(5)
C22 0.087(6) 0.024(5) 0.026(5) -0.010(4) 0.018(4) -0.007(5)
C23 0.083(6) 0.017(4) 0.028(5) -0.003(4) 0.012(4) 0.002(5)
C24 0.084(6) 0.019(4) 0.023(4) -0.006(3) 0.015(4) 0.006(4)
C25 0.085(6) 0.026(5) 0.017(4) -0.006(4) 0.015(4) 0.001(5)
C26 0.084(7) 0.030(5) 0.024(5) -0.002(4) 0.006(5) -0.006(5)
C27 0.083(6) 0.038(6) 0.032(5) -0.001(5) 0.013(5) -0.010(6)
C28 0.079(8) 0.020(4) 0.025(5) -0.002(4) 0.007(5) -0.004(5)
C29 0.070(6) 0.018(4) 0.020(4) 0.002(3) 0.010(4) -0.008(4)
C30 0.072(6) 0.032(5) 0.025(5) -0.003(4) 0.005(4) 0.001(5)
C31 0.063(5) 0.030(5) 0.026(4) 0.002(4) 0.006(4) -0.011(4)
C32 0.059(5) 0.033(5) 0.018(4) 0.008(4) 0.018(4) -0.004(4)
C33 0.055(5) 0.025(4) 0.021(4) 0.005(3) 0.017(4) 0.001(4)
C34 0.055(5) 0.027(4) 0.018(4) 0.003(3) 0.012(4) -0.008(4)
C35 0.059(6) 0.035(5) 0.034(5) 0.003(4) 0.029(5) -0.004(5)
C36 0.058(7) 0.071(10) 0.067(10) 0.008(8) 0.011(6) 0.007(6)
C37 0.060(6) 0.040(6) 0.034(6) -0.004(5) 0.018(5) -0.004(5)
C38 0.081(8) 0.034(6) 0.028(5) -0.002(4) 0.005(5) 0.015(6)
C39 0.060(6) 0.067(9) 0.029(6) 0.003(6) 0.005(5) 0.004(6)
C40 0.077(7) 0.039(6) 0.027(5) -0.014(4) 0.006(5) -0.010(5)
C41 0.068(8) 0.073(10) 0.067(10) -0.008(8) -0.010(7) -0.002(8)
C42 0.083(8) 0.057(8) 0.030(6) 0.013(6) 0.013(5) 0.010(7)
C44 0.064(8) 0.066(9) 0.053(7) 0.012(7) -0.005(6) -0.018(8)
N1 0.105(11) 0.113(12) 0.051(6) -0.001(8) 0.008(7) -0.029(10)
N2 0.099(10) 0.122(12) 0.048(6) -0.017(7) 0.012(6) -0.015(9)
N3 0.080(7) 0.069(7) 0.057(6) -0.024(5) 0.018(5) -0.018(6)
N4 0.067(7) 0.068(7) 0.071(6) -0.034(6) 0.017(6) -0.018(6)
C45 0.052(7) 0.085(10) 0.083(9) -0.013(7) 0.011(6) -0.029(6)
C46 0.064(8) 0.089(11) 0.071(8) -0.026(7) 0.002(7) -0.005(8)
C47 0.082(10) 0.103(12) 0.059(8) -0.026(8) -0.006(7) -0.009(8)
C48 0.067(8) 0.093(10) 0.051(7) -0.024(6) 0.007(6) -0.026(7)
C49 0.062(8) 0.078(9) 0.077(8) -0.023(7) 0.000(6) -0.027(6)
C50 0.050(7) 0.084(10) 0.081(9) -0.012(8) 0.000(6) -0.024(6)
C51 0.093(14) 0.16(2) 0.082(11) -0.038(13) 0.024(10) -0.065(16)
C52 0.127(19) 0.106(16) 0.081(13) -0.018(10) -0.007(13) 0.001(14)
C53 0.079(11) 0.095(13) 0.105(15) -0.031(12) 0.021(10) -0.025(9)
C54 0.122(15) 0.122(16) 0.049(7) -0.008(9) 0.014(8) -0.039(13)
C55 0.091(11) 0.107(14) 0.054(8) -0.008(9) 0.003(7) -0.011(10)
C56 0.110(12) 0.073(10) 0.054(7) -0.017(7) 0.007(7) -0.020(9)
C57 0.097(11) 0.118(16) 0.052(8) -0.004(9) 0.026(7) -0.015(9)
C58 0.096(10) 0.089(11) 0.036(6) -0.011(7) 0.030(6) -0.021(8)
C59 0.117(10) 0.081(11) 0.034(6) -0.008(7) 0.038(7) 0.010(9)
C60 0.104(9) 0.052(7) 0.031(6) 0.000(5) 0.028(6) -0.012(7)
C61 0.106(8) 0.036(6) 0.031(5) -0.008(5) 0.036(5) -0.011(6)
C62 0.098(8) 0.047(7) 0.037(6) -0.011(5) 0.032(6) -0.015(6)
C63 0.093(8) 0.053(7) 0.036(6) -0.014(5) 0.030(6) -0.018(7)
C64 0.088(8) 0.079(10) 0.045(6) -0.010(7) 0.024(6) -0.016(8)
C65 0.059(7) 0.081(10) 0.077(7) -0.022(7) 0.028(6) -0.022(7)
C66 0.081(9) 0.056(8) 0.062(8) -0.022(6) 0.010(7) -0.019(7)
C67 0.096(11) 0.073(10) 0.064(8) -0.027(7) 0.010(8) -0.036(9)
C68 0.057(7) 0.083(11) 0.076(8) -0.039(8) 0.025(6) -0.025(8)
C69 0.066(8) 0.104(11) 0.083(8) -0.048(7) 0.039(7) -0.030(7)
C70 0.081(10) 0.093(11) 0.085(9) -0.051(7) 0.032(8) -0.042(7)
C71 0.108(13) 0.097(12) 0.090(11) -0.045(9) 0.049(10) -0.039(9)
C72 0.121(14) 0.103(13) 0.106(11) -0.060(9) 0.076(11) -0.047(10)
C73 0.104(14) 0.123(16) 0.111(12) -0.061(10) 0.058(11) -0.027(11)
C74 0.074(9) 0.086(10) 0.106(10) -0.066(7) 0.044(8) -0.039(7)
C75 0.097(13) 0.080(11) 0.129(14) -0.054(9) 0.052(12) -0.037(9)
C76 0.18(3) 0.14(2) 0.103(16) -0.066(16) 0.091(19) -0.04(2)
C77 0.097(13) 0.119(17) 0.089(15) -0.043(12) 0.025(11) -0.011(11)
I1 0.1026(10) 0.1197(13) 0.0826(10) 0.0151(8) 0.0292(7) 0.0011(9)
C43 0.053(11) 0.17(5) 0.051(16) 0.04(2) 0.017(10) -0.01(2)
C43A 0.067(18) 0.04(2) 0.047(16) -0.025(17) 0.016(13) -0.018(17)

loop_
_atom_type_symbol
_atom_type_description
_atom_type_scat_dispersion_real
_atom_type_scat_dispersion_imag
_atom_type_scat_source
C C 0.0181 0.0091 'International Tables Vol C Tables 4.2.6.8 and 6.1.1.4'
H H 0.0000 0.0000 'International Tables Vol C Tables 4.2.6.8 and 6.1.1.4'
Cl Cl 0.3639 0.7018 'International Tables Vol C Tables 4.2.6.8 and 6.1.1.4'
I I -0.3257 6.8362 'International Tables Vol C Tables 4.2.6.8 and 6.1.1.4'
N N 0.0311 0.0180 'International Tables Vol C Tables 4.2.6.8 and 6.1.1.4'
O O 0.0492 0.0322 'International Tables Vol C Tables 4.2.6.8 and 6.1.1.4'

loop_
_exptl_crystal_face_index_h
_exptl_crystal_face_index_k
_exptl_crystal_face_index_l
_exptl_crystal_face_perp_dist
1 0 -5 0.0741
-1 0 5 0.0741
0 -5 1 0.1178
0 5 -1 0.1178
1 0 0 0.0252
-1 0 0 0.0252
-2 5 5 0.1074
2 -5 -5 0.1074
1 2 -5 0.1056

loop_
_geom_angle_atom_site_label_1
_geom_angle_atom_site_label_2
_geom_angle_atom_site_label_3
_geom_angle
C36 O1 C7AA 118.3(11)
C8AA O2 C37 118.5(9)
C0AA O3 C38 111.0(8)
C13 O4 C39 119.3(9)
C17 O5 C40 118.8(9)
C20 O6 C41 117.3(11)
C24 O7 C42 118.2(10)
C27 O8 C43A 131(3)
C43 O8 C27 119(2)
C31 O9 C44 116.1(12)
C34 O10 C3AA 110.3(9)
C6AA C2BA C8AA 119.3(11)
C6AA C2BA C35 121.9(11)
C8AA C2BA C35 118.7(11)
C2BA C6AA H6AA 119.4
C2BA C6AA C7AA 121.1(12)
C7AA C6AA H6AA 119.4
C6AA C7AA O1 121.0(11)
C4BA C7AA O1 118.3(11)
C4BA C7AA C6AA 120.7(12)
O10 C3AA H3AA 109.5
O10 C3AA H3AB 109.5
O10 C3AA H3AC 109.5
H3AA C3AA H3AB 109.5
H3AA C3AA H3AC 109.5
H3AB C3AA H3AC 109.5
C7AA C4BA C5BA 118.8(11)
C7AA C4BA C6BA 121.2(11)
C5BA C4BA C6BA 120.0(11)
C4BA C5BA H5BA 119.4
C8AA C5BA C4BA 121.3(12)
C8AA C5BA H5BA 119.4
O2 C8AA C2BA 117.1(10)
O2 C8AA C5BA 124.2(11)
C5BA C8AA C2BA 118.6(11)
C4BA C6BA H6BA 109.3
C4BA C6BA H6BB 109.3
H6BA C6BA H6BB 108.0
C9AA C6BA C4BA 111.5(9)
C9AA C6BA H6BA 109.3
C9AA C6BA H6BB 109.3
C0BA C9AA C6BA 122.4(11)
C13 C9AA C6BA 121.6(10)
C13 C9AA C0BA 116.0(10)
C9AA C0BA H0BA 119.7
C0AA C0BA C9AA 120.7(11)
C0AA C0BA H0BA 119.7
C0BA C0AA O3 116.1(10)
C11 C0AA O3 121.0(10)
C11 C0AA C0BA 122.8(10)
C0AA C11 C1AA 117.4(10)
C0AA C11 C3BA 122.8(10)
C1AA C11 C3BA 119.8(11)
C11 C1AA H1AA 120.2
C13 C1AA C11 119.6(11)
C13 C1AA H1AA 120.2
O4 C13 C9AA 115.5(10)
C1AA C13 O4 121.1(11)
C1AA C13 C9AA 123.4(10)
C11 C3BA H3BA 109.0
C11 C3BA H3BB 109.0
C11 C3BA C2AA 112.9(8)
H3BA C3BA H3BB 107.8
C2AA C3BA H3BA 109.0
C2AA C3BA H3BB 109.0
C16 C2AA C3BA 120.9(10)
C16 C2AA C20 119.3(9)
C20 C2AA C3BA 119.7(10)
C2AA C16 H16 118.8
C2AA C16 C17 122.3(11)
C17 C16 H16 118.8
O5 C17 C16 125.0(12)
O5 C17 C4AA 116.9(10)
C16 C17 C4AA 118.1(11)
C17 C4AA C21 120.4(11)
C5AA C4AA C17 119.9(11)
C5AA C4AA C21 119.6(12)
C4AA C5AA H5AA 119.5
C4AA C5AA C20 121.0(12)
C20 C5AA H5AA 119.5
O6 C20 C2AA 116.5(10)
O6 C20 C5AA 124.2(12)
C2AA C20 C5AA 119.3(11)
C4AA C21 H21A 109.4
C4AA C21 H21B 109.4
C4AA C21 C22 111.0(9)
H21A C21 H21B 108.0
C22 C21 H21A 109.4
C22 C21 H21B 109.4
C23 C22 C21 123.3(12)
C23 C22 C27 119.4(12)
C27 C22 C21 117.3(13)
C22 C23 H23 118.3
C22 C23 C24 123.4(12)
C24 C23 H23 118.3
O7 C24 C23 125.1(11)
O7 C24 C25 114.8(11)
C23 C24 C25 120.1(13)
C24 C25 C26 117.3(11)
C24 C25 C28 124.1(13)
C26 C25 C28 118.5(11)
C25 C26 H26 119.6
C27 C26 C25 120.8(12)
C27 C26 H26 119.6
O8 C27 C22 117.7(12)
O8 C27 C26 123.3(13)
C26 C27 C22 118.9(14)
C25 C28 H28A 109.2
C25 C28 H28B 109.2
H28A C28 H28B 107.9
C29 C28 C25 112.2(9)
C29 C28 H28A 109.2
C29 C28 H28B 109.2
C30 C29 C28 119.4(10)
C34 C29 C28 121.6(12)
C34 C29 C30 119.0(10)
C29 C30 H30 120.0
C31 C30 C29 120.0(11)
C31 C30 H30 120.0
O9 C31 C30 122.1(11)
O9 C31 C32 114.6(11)
C30 C31 C32 123.0(12)
C31 C32 C33 115.9(10)
C31 C32 C35 123.1(11)
C33 C32 C35 120.9(10)
C32 C33 H33 118.7
C32 C33 C34 122.6(10)
C34 C33 H33 118.7
O10 C34 C33 119.6(9)
C29 C34 O10 121.1(10)
C29 C34 C33 119.2(11)
C2BA C35 H35A 109.7
C2BA C35 H35B 109.7
C32 C35 C2BA 109.8(8)
C32 C35 H35A 109.7
C32 C35 H35B 109.7
H35A C35 H35B 108.2
O1 C36 H36A 109.5
O1 C36 H36B 109.5
O1 C36 H36C 109.5
H36A C36 H36B 109.5
H36A C36 H36C 109.5
H36B C36 H36C 109.5
O2 C37 H37A 109.5
O2 C37 H37B 109.5
O2 C37 H37C 109.5
H37A C37 H37B 109.5
H37A C37 H37C 109.5
H37B C37 H37C 109.5
O3 C38 H38A 109.5
O3 C38 H38B 109.5
O3 C38 H38C 109.5
H38A C38 H38B 109.5
H38A C38 H38C 109.5
H38B C38 H38C 109.5
O4 C39 H39A 109.5
O4 C39 H39B 109.5
O4 C39 H39C 109.5
H39A C39 H39B 109.5
H39A C39 H39C 109.5
H39B C39 H39C 109.5
O5 C40 H40A 109.5
O5 C40 H40B 109.5
O5 C40 H40C 109.5
H40A C40 H40B 109.5
H40A C40 H40C 109.5
H40B C40 H40C 109.5
O6 C41 H41A 109.5
O6 C41 H41B 109.5
O6 C41 H41C 109.5
H41A C41 H41B 109.5
H41A C41 H41C 109.5
H41B C41 H41C 109.5
O7 C42 H42A 109.5
O7 C42 H42B 109.5
O7 C42 H42C 109.5
H42A C42 H42B 109.5
H42A C42 H42C 109.5
H42B C42 H42C 109.5
O9 C44 H44A 109.5
O9 C44 H44B 109.5
O9 C44 H44C 109.5
H44A C44 H44B 109.5
H44A C44 H44C 109.5
H44B C44 H44C 109.5
C54 N1 C48 156.9(18)
C54 N1 C56 105.6(17)
C56 N1 C48 95.0(11)
C54 N2 C55 108.7(16)
C54 N2 C57 128(2)
C55 N2 C57 121.1(16)
C65 N3 C64 124.6(16)
C65 N3 C66 106.5(14)
C66 N3 C64 128.5(14)
C65 N4 C67 106.4(14)
C65 N4 C68 130.6(15)
C67 N4 C68 122.8(16)
C46 C45 C50 115(2)
C46 C45 C51 122(2)
C50 C45 C51 123(3)
C45 C46 H46 117.7
C45 C46 C47 125(2)
C47 C46 H46 117.7
C46 C47 C52 121(2)
C48 C47 C46 114(2)
C48 C47 C52 124(2)
N1 C48 H48 99.3
C47 C48 N1 102.3(14)
C47 C48 H48 99.3
C49 C48 N1 128.1(16)
C49 C48 C47 121.7(19)
C49 C48 H48 99.3
C48 C49 C50 120(2)
C48 C49 C53 118(2)
C50 C49 C53 121(2)
C45 C50 H50 118.2
C49 C50 C45 124(2)
C49 C50 H50 118.2
C45 C51 H51A 109.5
C45 C51 H51B 109.5
C45 C51 H51C 109.5
H51A C51 H51B 109.5
H51A C51 H51C 109.5
H51B C51 H51C 109.5
C47 C52 H52A 109.5
C47 C52 H52B 109.5
C47 C52 H52C 109.5
H52A C52 H52B 109.5
H52A C52 H52C 109.5
H52B C52 H52C 109.5
C49 C53 H53A 109.5
C49 C53 H53B 109.5
C49 C53 H53C 109.5
H53A C53 H53B 109.5
H53A C53 H53C 109.5
H53B C53 H53C 109.5
N1 C54 H54 124.2
N2 C54 N1 112(2)
N2 C54 H54 124.2
N2 C55 H55 127.9
C56 C55 N2 104.1(17)
C56 C55 H55 127.9
N1 C56 H56 125.2
C55 C56 N1 109.6(18)
C55 C56 H56 125.2
N2 C57 H57 121.4
N2 C57 C58 117.2(17)
C58 C57 H57 121.4
C57 C58 H58 124.5
C59 C58 C57 110.9(15)
C59 C58 H58 124.5
C58 C59 H59A 109.8
C58 C59 H59B 109.8
C58 C59 C60 109.5(14)
H59A C59 H59B 108.2
C60 C59 H59A 109.8
C60 C59 H59B 109.8
C59 C60 H60A 108.5
C59 C60 H60B 108.5
C59 C60 C61 115.2(13)
H60A C60 H60B 107.5
C61 C60 H60A 108.5
C61 C60 H60B 108.5
C60 C61 H61A 109.0
C60 C61 H61B 109.0
H61A C61 H61B 107.8
C62 C61 C60 112.9(12)
C62 C61 H61A 109.0
C62 C61 H61B 109.0
C61 C62 H62A 109.2
C61 C62 H62B 109.2
C61 C62 C63 112.0(12)
H62A C62 H62B 107.9
C63 C62 H62A 109.2
C63 C62 H62B 109.2
C62 C63 H63A 109.0
C62 C63 H63B 109.0
H63A C63 H63B 107.8
C64 C63 C62 113.0(12)
C64 C63 H63A 109.0
C64 C63 H63B 109.0
N3 C64 C63 114.1(14)
N3 C64 H64A 108.7
N3 C64 H64B 108.7
C63 C64 H64A 108.7
C63 C64 H64B 108.7
H64A C64 H64B 107.6
N3 C65 N4 111.7(16)
N3 C65 H65 124.1
N4 C65 H65 124.1
N3 C66 H66 125.7
C67 C66 N3 108.5(14)
C67 C66 H66 125.7
N4 C67 H67 126.6
C66 C67 N4 106.8(16)
C66 C67 H67 126.6
N4 C68 H68A 108.4
N4 C68 H68B 108.4
H68A C68 H68B 107.5
C69 C68 N4 115.5(14)
C69 C68 H68A 108.4
C69 C68 H68B 108.4
C68 C69 C74 121(2)
C70 C69 C68 120(2)
C70 C69 C74 119.2(18)
C69 C70 C77 120(2)
C71 C70 C69 121(2)
C71 C70 C77 119(3)
C70 C71 H71 120.5
C70 C71 C72 119(3)
C72 C71 H71 120.5
C71 C72 C76 114(3)
C73 C72 C71 120(2)
C73 C72 C76 126(3)
C72 C73 H73 118.8
C74 C73 C72 122(3)
C74 C73 H73 118.8
C69 C74 C75 122.9(19)
C73 C74 C69 118(3)
C73 C74 C75 118(2)
C74 C75 H75A 109.5
C74 C75 H75B 109.5
C74 C75 H75C 109.5
H75A C75 H75B 109.5
H75A C75 H75C 109.5
H75B C75 H75C 109.5
C72 C76 H76A 109.5
C72 C76 H76B 109.5
C72 C76 H76C 109.5
H76A C76 H76B 109.5
H76A C76 H76C 109.5
H76B C76 H76C 109.5
C70 C77 H77A 109.5
C70 C77 H77B 109.5
C70 C77 H77C 109.5
H77A C77 H77B 109.5
H77A C77 H77C 109.5
H77B C77 H77C 109.5
O8 C43 H43A 109.5
O8 C43 H43B 109.5
O8 C43 H43C 109.5
H43A C43 H43B 109.5
H43A C43 H43C 109.5
H43B C43 H43C 109.5
O8 C43A H43D 109.5
O8 C43A H43E 109.5
O8 C43A H43F 109.5
H43D C43A H43E 109.5
H43D C43A H43F 109.5
H43E C43A H43F 109.5

loop_
_geom_bond_atom_site_label_1
_geom_bond_atom_site_label_2
_geom_bond_distance
O1 C7AA 1.407(15)
O1 C36 1.38(2)
O2 C8AA 1.373(15)
O2 C37 1.415(16)
O3 C0AA 1.418(13)
O3 C38 1.463(15)
O4 C13 1.386(13)
O4 C39 1.399(18)
O5 C17 1.372(14)
O5 C40 1.399(19)
O6 C20 1.375(15)
O6 C41 1.45(2)
O7 C24 1.342(19)
O7 C42 1.479(16)
O8 C27 1.35(2)
O8 C43 1.24(3)
O8 C43A 1.36(5)
O9 C31 1.370(17)
O9 C44 1.408(17)
O10 C3AA 1.466(14)
O10 C34 1.389(15)
C2BA C6AA 1.356(18)
C2BA C8AA 1.420(17)
C2BA C35 1.528(17)
C6AA H6AA 0.9500
C6AA C7AA 1.402(18)
C7AA C4BA 1.364(18)
C3AA H3AA 0.9800
C3AA H3AB 0.9800
C3AA H3AC 0.9800
C4BA C5BA 1.398(18)
C4BA C6BA 1.530(17)
C5BA H5BA 0.9500
C5BA C8AA 1.392(17)
C6BA H6BA 0.9900
C6BA H6BB 0.9900
C6BA C9AA 1.510(15)
C9AA C0BA 1.405(15)
C9AA C13 1.393(18)
C0BA H0BA 0.9500
C0BA C0AA 1.393(16)
C0AA C11 1.358(18)
C11 C1AA 1.424(15)
C11 C3BA 1.514(15)
C1AA H1AA 0.9500
C1AA C13 1.374(17)
C3BA H3BA 0.9900
C3BA H3BB 0.9900
C3BA C2AA 1.543(13)
C2AA C16 1.366(16)
C2AA C20 1.403(18)
C16 H16 0.9500
C16 C17 1.404(17)
C17 C4AA 1.408(19)
C4AA C5AA 1.380(17)
C4AA C21 1.518(17)
C5AA H5AA 0.9500
C5AA C20 1.404(16)
C21 H21A 0.9900
C21 H21B 0.9900
C21 C22 1.526(18)
C22 C23 1.33(2)
C22 C27 1.42(2)
C23 H23 0.9500
C23 C24 1.389(18)
C24 C25 1.389(17)
C25 C26 1.44(2)
C25 C28 1.513(17)
C26 H26 0.9500
C26 C27 1.398(19)
C28 H28A 0.9900
C28 H28B 0.9900
C28 C29 1.509(17)
C29 C30 1.42(2)
C29 C34 1.379(15)
C30 H30 0.9500
C30 C31 1.378(19)
C31 C32 1.397(15)
C32 C33 1.398(17)
C32 C35 1.501(15)
C33 H33 0.9500
C33 C34 1.424(15)
C35 H35A 0.9900
C35 H35B 0.9900
C36 H36A 0.9800
C36 H36B 0.9800
C36 H36C 0.9800
C37 H37A 0.9800
C37 H37B 0.9800
C37 H37C 0.9800
C38 H38A 0.9800
C38 H38B 0.9800
C38 H38C 0.9800
C39 H39A 0.9800
C39 H39B 0.9800
C39 H39C 0.9800
C40 H40A 0.9800
C40 H40B 0.9800
C40 H40C 0.9800
C41 H41A 0.9800
C41 H41B 0.9800
C41 H41C 0.9800
C42 H42A 0.9800
C42 H42B 0.9800
C42 H42C 0.9800
C44 H44A 0.9800
C44 H44B 0.9800
C44 H44C 0.9800
N1 C48 2.49(2)
N1 C54 1.30(2)
N1 C56 1.42(2)
N2 C54 1.30(2)
N2 C55 1.42(2)
N2 C57 1.48(3)
N3 C64 1.44(2)
N3 C65 1.308(17)
N3 C66 1.41(2)
N4 C65 1.311(19)
N4 C67 1.429(19)
N4 C68 1.45(2)
C45 C46 1.35(3)
C45 C50 1.37(3)
C45 C51 1.42(3)
C46 H46 0.9500
C46 C47 1.45(3)
C47 C48 1.39(3)
C47 C52 1.54(4)
C48 H48 1.0000
C48 C49 1.35(3)
C49 C50 1.35(3)
C49 C53 1.52(3)
C50 H50 0.9500
C51 H51A 0.9800
C51 H51B 0.9800
C51 H51C 0.9800
C52 H52A 0.9800
C52 H52B 0.9800
C52 H52C 0.9800
C53 H53A 0.9800
C53 H53B 0.9800
C53 H53C 0.9800
C54 H54 0.9500
C55 H55 0.9500
C55 C56 1.32(2)
C56 H56 0.9500
C57 H57 0.9500
C57 C58 1.52(4)
C58 H58 0.9500
C58 C59 1.46(2)
C59 H59A 0.9900
C59 H59B 0.9900
C59 C60 1.47(3)
C60 H60A 0.9900
C60 H60B 0.9900
C60 C61 1.53(2)
C61 H61A 0.9900
C61 H61B 0.9900
C61 C62 1.51(3)
C62 H62A 0.9900
C62 H62B 0.9900
C62 C63 1.53(2)
C63 H63A 0.9900
C63 H63B 0.9900
C63 C64 1.50(3)
C64 H64A 0.9900
C64 H64B 0.9900
C65 H65 0.9500
C66 H66 0.9500
C66 C67 1.31(2)
C67 H67 0.9500
C68 H68A 0.9900
C68 H68B 0.9900
C68 C69 1.43(3)
C69 C70 1.39(4)
C69 C74 1.48(3)
C70 C71 1.38(3)
C70 C77 1.53(4)
C71 H71 0.9500
C71 C72 1.45(4)
C72 C73 1.38(5)
C72 C76 1.56(3)
C73 H73 0.9500
C73 C74 1.35(3)
C74 C75 1.53(4)
C75 H75A 0.9800
C75 H75B 0.9800
C75 H75C 0.9800
C76 H76A 0.9800
C76 H76B 0.9800
C76 H76C 0.9800
C77 H77A 0.9800
C77 H77B 0.9800
C77 H77C 0.9800
C43 H43A 0.9800
C43 H43B 0.9800
C43 H43C 0.9800
C43A H43D 0.9800
C43A H43E 0.9800
C43A H43F 0.9800

loop_
_geom_torsion_atom_site_label_1
_geom_torsion_atom_site_label_2
_geom_torsion_atom_site_label_3
_geom_torsion_atom_site_label_4
_geom_torsion
O1 C7AA C4BA C5BA 178.3(10)
O1 C7AA C4BA C6BA -1.9(16)
O3 C0AA C11 C1AA 179.1(8)
O3 C0AA C11 C3BA -0.8(14)
O5 C17 C4AA C5AA 178.8(11)
O5 C17 C4AA C21 2.1(15)
O7 C24 C25 C26 -179.7(10)
O7 C24 C25 C28 3.5(15)
O9 C31 C32 C33 -179.8(9)
O9 C31 C32 C35 -3.5(15)
C2BA C6AA C7AA O1 -174.4(10)
C2BA C6AA C7AA C4BA 3.1(17)
C6AA C2BA C8AA O2 -178.7(9)
C6AA C2BA C8AA C5BA 4.2(14)
C6AA C2BA C35 C32 -92.1(13)
C6AA C7AA C4BA C5BA 0.7(16)
C6AA C7AA C4BA C6BA -179.5(10)
C7AA C4BA C5BA C8AA -2.0(16)
C7AA C4BA C6BA C9AA 92.0(13)
C3AA O10 C34 C29 96.5(12)
C3AA O10 C34 C33 -86.6(13)
C4BA C5BA C8AA O2 -177.4(9)
C4BA C5BA C8AA C2BA -0.5(15)
C4BA C6BA C9AA C0BA -98.3(13)
C4BA C6BA C9AA C13 81.2(13)
C5BA C4BA C6BA C9AA -88.2(12)
C8AA C2BA C6AA C7AA -5.5(16)
C8AA C2BA C35 C32 90.7(12)
C6BA C4BA C5BA C8AA 178.3(9)
C6BA C9AA C0BA C0AA 177.0(9)
C6BA C9AA C13 O4 2.5(15)
C6BA C9AA C13 C1AA -176.8(10)
C9AA C0BA C0AA O3 -176.9(9)
C9AA C0BA C0AA C11 0.1(14)
C0BA C9AA C13 O4 -177.9(9)
C0BA C9AA C13 C1AA 2.8(16)
C0BA C0AA C11 C1AA 2.2(14)
C0BA C0AA C11 C3BA -177.6(8)
C0AA C11 C1AA C13 -2.0(15)
C0AA C11 C3BA C2AA 97.1(12)
C11 C1AA C13 O4 -179.8(10)
C11 C1AA C13 C9AA -0.5(17)
C11 C3BA C2AA C16 -93.1(12)
C11 C3BA C2AA C20 86.0(13)
C1AA C11 C3BA C2AA -82.7(12)
C13 C9AA C0BA C0AA -2.6(14)
C3BA C11 C1AA C13 177.8(9)
C3BA C2AA C16 C17 176.7(9)
C3BA C2AA C20 O6 1.0(14)
C3BA C2AA C20 C5AA -177.3(10)
C2AA C16 C17 O5 -178.2(10)
C2AA C16 C17 C4AA 2.3(16)
C16 C2AA C20 O6 -179.9(9)
C16 C2AA C20 C5AA 1.9(15)
C16 C17 C4AA C5AA -1.7(16)
C16 C17 C4AA C21 -178.4(10)
C17 C4AA C5AA C20 1.3(17)
C17 C4AA C21 C22 91.2(13)
C4AA C5AA C20 O6 -179.4(11)
C4AA C5AA C20 C2AA -1.3(17)
C4AA C21 C22 C23 -84.5(14)
C4AA C21 C22 C27 94.7(14)
C5AA C4AA C21 C22 -85.5(15)
C20 C2AA C16 C17 -2.4(15)
C21 C4AA C5AA C20 178.0(10)
C21 C22 C23 C24 178.6(10)
C21 C22 C27 O8 2.1(18)
C21 C22 C27 C26 -179.6(11)
C22 C23 C24 O7 -179.4(10)
C22 C23 C24 C25 0.7(16)
C23 C22 C27 O8 -178.7(12)
C23 C22 C27 C26 -0.4(19)
C23 C24 C25 C26 0.1(15)
C23 C24 C25 C28 -176.7(10)
C24 C25 C26 C27 -1.1(17)
C24 C25 C28 C29 83.9(13)
C25 C26 C27 O8 179.4(13)
C25 C26 C27 C22 1.2(19)
C25 C28 C29 C30 -77.5(14)
C25 C28 C29 C34 100.2(13)
C26 C25 C28 C29 -92.8(14)
C27 C22 C23 C24 -0.6(17)
C28 C25 C26 C27 175.9(11)
C28 C29 C30 C31 -179.9(10)
C28 C29 C34 O10 -2.0(15)
C28 C29 C34 C33 -178.9(9)
C29 C30 C31 O9 -178.8(10)
C29 C30 C31 C32 -5.1(18)
C30 C29 C34 O10 175.7(9)
C30 C29 C34 C33 -1.1(15)
C30 C31 C32 C33 6.1(16)
C30 C31 C32 C35 -177.7(11)
C31 C32 C33 C34 -4.8(15)
C31 C32 C35 C2BA 81.3(14)
C32 C33 C34 O10 -174.4(9)
C32 C33 C34 C29 2.5(15)
C33 C32 C35 C2BA -102.6(12)
C34 C29 C30 C31 2.4(17)
C35 C2BA C6AA C7AA 177.3(10)
C35 C2BA C8AA O2 -1.4(13)
C35 C2BA C8AA C5BA -178.5(9)
C35 C32 C33 C34 178.9(9)
C36 O1 C7AA C6AA -1.2(18)
C36 O1 C7AA C4BA -178.8(12)
C37 O2 C8AA C2BA 173.5(9)
C37 O2 C8AA C5BA -9.6(14)
C38 O3 C0AA C0BA -91.0(12)
C38 O3 C0AA C11 91.9(13)
C39 O4 C13 C9AA -172.2(11)
C39 O4 C13 C1AA 7.1(17)
C40 O5 C17 C16 -6.1(18)
C40 O5 C17 C4AA 173.4(10)
C41 O6 C20 C2AA -174.6(13)
C41 O6 C20 C5AA 3(2)
C42 O7 C24 C23 -6.2(16)
C42 O7 C24 C25 173.6(10)
C44 O9 C31 C30 1.9(17)
C44 O9 C31 C32 -172.3(11)
N1 C48 C49 C50 141.3(15)
N1 C48 C49 C53 -34(2)
N2 C55 C56 N1 -6(3)
N2 C57 C58 C59 178.0(19)
N3 C66 C67 N4 -1(2)
N4 C68 C69 C70 109(2)
N4 C68 C69 C74 -68(2)
C45 C46 C47 C48 -6(3)
C45 C46 C47 C52 177(2)
C46 C45 C50 C49 -3(2)
C46 C47 C48 N1 -147.2(15)
C46 C47 C48 C49 4(3)
C47 C48 C49 C50 -2(3)
C47 C48 C49 C53 -177.8(17)
C48 N1 C54 N2 154(4)
C48 N1 C56 C55 -167(2)
C48 C49 C50 C45 1(3)
C50 C45 C46 C47 6(3)
C51 C45 C46 C47 -175(2)
C51 C45 C50 C49 177.7(18)
C52 C47 C48 N1 30(3)
C52 C47 C48 C49 -179(2)
C53 C49 C50 C45 177.0(16)
C54 N1 C56 C55 3(3)
C54 N2 C55 C56 7(3)
C54 N2 C57 C58 83(3)
C55 N2 C54 N1 -6(3)
C55 N2 C57 C58 -76(3)
C56 N1 C54 N2 2(3)
C57 N2 C54 N1 -167(3)
C57 N2 C55 C56 170(2)
C57 C58 C59 C60 -165.6(17)
C58 C59 C60 C61 178.5(15)
C59 C60 C61 C62 -173.6(14)
C60 C61 C62 C63 -174.9(12)
C61 C62 C63 C64 178.2(13)
C62 C63 C64 N3 -175.6(14)
C64 N3 C65 N4 170.8(17)
C64 N3 C66 C67 -170.6(19)
C65 N3 C64 C63 -103(2)
C65 N3 C66 C67 2(2)
C65 N4 C67 C66 0(2)
C65 N4 C68 C69 133(2)
C66 N3 C64 C63 69(2)
C66 N3 C65 N4 -2(2)
C67 N4 C65 N3 2(2)
C67 N4 C68 C69 -53(3)
C68 N4 C65 N3 176.6(17)
C68 N4 C67 C66 -175.6(17)
C68 C69 C70 C71 -179.8(16)
C68 C69 C70 C77 7(3)
C68 C69 C74 C73 170.3(18)
C68 C69 C74 C75 1(2)
C69 C70 C71 C72 7(3)
C70 C69 C74 C73 -7(3)
C70 C69 C74 C75 -176.1(16)
C70 C71 C72 C73 -2(3)
C70 C71 C72 C76 176(2)
C71 C72 C73 C74 -8(4)
C72 C73 C74 C69 12(3)
C72 C73 C74 C75 -178(2)
C74 C69 C70 C71 -3(3)
C74 C69 C70 C77 -176.3(17)
C76 C72 C73 C74 174(2)
C77 C70 C71 C72 -179.6(19)
C43 O8 C27 C22 -178(3)
C43 O8 C27 C26 4(3)
C43A O8 C27 C22 -147(3)
C43A O8 C27 C26 35(4)

loop_
_exptl_oxdiff_crystal_face_indexfrac_h
_exptl_oxdiff_crystal_face_indexfrac_k
_exptl_oxdiff_crystal_face_indexfrac_l
_exptl_oxdiff_crystal_face_x
_exptl_oxdiff_crystal_face_y
_exptl_oxdiff_crystal_face_z
1.0071 0.0007 -4.9958 -0.1651 -0.0081 -0.3377
-1.0071 -0.0007 4.9958 0.1651 0.0081 0.3377
0.0072 -4.9937 1.0007 0.5664 -0.0741 -0.1907
-0.0072 4.9937 -1.0007 -0.5664 0.0741 0.1907
0.9992 0.0001 0.0010 0.0152 0.0974 -0.0051
-0.9992 -0.0001 -0.0010 -0.0152 -0.0974 0.0051
-2.0150 4.9928 4.9935 -0.3804 0.0059 0.5999
2.0150 -4.9928 -4.9935 0.3804 -0.0059 -0.5999
1.0035 1.9981 -4.9963 -0.3773 0.0300 -0.2348

loop_
_twin_individual_id
_twin_individual_mass_fraction_refined
1 0.530(17)
2 0.470(17)
